data_1513532
loop_
_publ_author_name
'Brawn, Ryan A.'
'Zhu, Kaicheng'
'Panek, James S.'

_publ_section_title
;
 Rhodium(II)-catalyzed alkyne amination of homopropargylic sulfamate
 esters: stereoselective synthesis of functionalized norcaradienes by
 arene cyclopropanation.
;
_journal_issue 1
_journal_name_full 'Organic letters'
_journal_page_first 74
_journal_page_last 77
_journal_paper_doi 10.1021/ol403035g
_journal_volume 16
_journal_year 2014
_chemical_absolute_configuration rm
_chemical_formula_moiety 'C16 H23 N O4 S'
_chemical_formula_sum 'C16 H23 N O4 S'
_chemical_formula_weight 325.41
_chemical_name_systematic
; 
 ? 
;
_space_group_IT_number 4
_symmetry_cell_setting monoclinic
_symmetry_space_group_name_Hall 'P 2yb'
_symmetry_space_group_name_H-M 'P 1 21 1'
_atom_sites_solution_hydrogens geom
_atom_sites_solution_primary direct
_atom_sites_solution_secondary difmap
_audit_creation_method SHELXL-97
_audit_update_record
;
2011-06-24 # Formatted by publCIF
;
_cell_angle_alpha 90.00
_cell_angle_beta 103.9550(10)
_cell_angle_gamma 90.00
_cell_formula_units_Z 2
_cell_length_a 7.8564(2)
_cell_length_b 10.2682(3)
_cell_length_c 10.0915(3)
_cell_measurement_reflns_used 9956
_cell_measurement_temperature 100(2)
_cell_measurement_theta_max 65.857
_cell_measurement_theta_min 5.803
_cell_volume 790.06(4)
_computing_cell_refinement 'SAINT (Bruker, 2006)'
_computing_data_collection 'APEX2 (Bruker, 2006)'
_computing_data_reduction 'SAINT (Bruker, 2006)'
_computing_molecular_graphics 'OLEX2 (Dolmanov, et al. 2009)'
_computing_publication_material 'PublCIF v.1.9.5_c (IUCr)'
_computing_structure_refinement 'SHELXL-97 (Sheldrick, 1997)'
_computing_structure_solution 'SHELXS-97 (Sheldrick, 1990)'
_diffrn_ambient_temperature 100(2)
_diffrn_measured_fraction_theta_full 0.986
_diffrn_measured_fraction_theta_max 0.986
_diffrn_measurement_device_type 'Bruker Proteum-R'
_diffrn_measurement_method '\f & \w scans'
_diffrn_radiation_monochromator multilayer
_diffrn_radiation_source 'rotating anode'
_diffrn_radiation_type CuK\a
_diffrn_radiation_wavelength 1.54178
_diffrn_reflns_av_R_equivalents 0.0307
_diffrn_reflns_av_sigmaI/netI 0.0167
_diffrn_reflns_limit_h_max 9
_diffrn_reflns_limit_h_min -9
_diffrn_reflns_limit_k_max 12
_diffrn_reflns_limit_k_min -12
_diffrn_reflns_limit_l_max 11
_diffrn_reflns_limit_l_min -11
_diffrn_reflns_number 29683
_diffrn_reflns_theta_full 66.39
_diffrn_reflns_theta_max 66.39
_diffrn_reflns_theta_min 4.51
_diffrn_standards_decay_% 0
_diffrn_standards_interval_count 0
_diffrn_standards_interval_time 0
_diffrn_standards_number 0
_exptl_absorpt_coefficient_mu 1.978
_exptl_absorpt_correction_T_max 0.7528
_exptl_absorpt_correction_T_min 0.6820
_exptl_absorpt_correction_type multi-scan
_exptl_absorpt_process_details 'SADABS (Sheldrick, 1996)'
_exptl_crystal_colour colorless
_exptl_crystal_density_diffrn 1.368
_exptl_crystal_density_method 'not measured'
_exptl_crystal_description block
_exptl_crystal_F_000 348
_exptl_crystal_size_max 0.113
_exptl_crystal_size_mid 0.095
_exptl_crystal_size_min 0.050
_refine_diff_density_max 0.290
_refine_diff_density_min -0.302
_refine_diff_density_rms 0.035
_refine_ls_abs_structure_details 'Flack H D (1983), Acta Cryst. A39, 876-881'
_refine_ls_abs_structure_Flack 0.002(12)
_refine_ls_extinction_method none
_refine_ls_goodness_of_fit_ref 1.037
_refine_ls_hydrogen_treatment constr
_refine_ls_matrix_type full
_refine_ls_number_parameters 203
_refine_ls_number_reflns 2738
_refine_ls_number_restraints 1
_refine_ls_restrained_S_all 1.037
_refine_ls_R_factor_all 0.0231
_refine_ls_R_factor_gt 0.0231
_refine_ls_shift/su_max 0.001
_refine_ls_shift/su_mean 0.000
_refine_ls_structure_factor_coef Fsqd
_refine_ls_weighting_details 'calc w=1/[\s^2^(Fo^2^)+(0.0246P)^2^+0.3557P] where P=(Fo^2^+2Fc^2^)/3'
_refine_ls_weighting_scheme calc
_refine_ls_wR_factor_gt 0.0592
_refine_ls_wR_factor_ref 0.0592
_reflns_number_gt 2731
_reflns_number_total 2738
_reflns_threshold_expression >2sigma(I)
_cod_data_source_file ol403035g_si_003.cif
_cod_data_source_block brawn3_0m
_cod_original_sg_symbol_H-M P21
_cod_database_code 1513532

loop_
_symmetry_equiv_pos_as_xyz
'x, y, z'
'-x, y+1/2, -z'

loop_
_atom_site_label
_atom_site_type_symbol
_atom_site_fract_x
_atom_site_fract_y
_atom_site_fract_z
_atom_site_U_iso_or_equiv
_atom_site_adp_type
_atom_site_occupancy
_atom_site_symmetry_multiplicity
_atom_site_calc_flag
_atom_site_refinement_flags
S1 S 0.48321(5) 0.42162(3) 0.07990(4) 0.01976(10) Uani 1 1 d .
O2 O 0.50025(13) 0.43688(12) 0.23824(11) 0.0222(3) Uani 1 1 d .
C1 C 1.2841(2) 0.51096(18) 0.66658(18) 0.0260(4) Uani 1 1 d .
H1A H 1.3916 0.4944 0.6362 0.039 Uiso 1 1 calc R
H1B H 1.2499 0.4317 0.7077 0.039 Uiso 1 1 calc R
H1C H 1.3050 0.5812 0.7343 0.039 Uiso 1 1 calc R
C2 C 1.1394(2) 0.55022(16) 0.54595(17) 0.0202(3) Uani 1 1 d .
C8 C 1.1609(2) 0.56173(16) 0.41893(17) 0.0192(3) Uani 1 1 d .
H8 H 1.2735 0.5449 0.4035 0.023 Uiso 1 1 calc R
C7 C 1.0179(2) 0.59929(15) 0.30221(17) 0.0170(3) Uani 1 1 d .
C14 C 0.85132(19) 0.51669(15) 0.25578(16) 0.0164(3) Uani 1 1 d .
C13 C 0.7977(2) 0.52782(16) 0.10057(16) 0.0170(3) Uani 1 1 d .
H13 H 0.8481 0.4518 0.0612 0.020 Uiso 1 1 calc R
N1 N 0.60651(17) 0.53175(13) 0.03853(14) 0.0185(3) Uani 1 1 d .
H1 H 0.5612 0.5934 -0.0200 0.022 Uiso 1 1 calc R
O3 O 0.30672(15) 0.45495(11) 0.01779(13) 0.0269(3) Uani 1 1 d .
O4 O 0.55122(16) 0.29651(12) 0.05738(13) 0.0249(3) Uani 1 1 d .
C12 C 0.8843(2) 0.65160(16) 0.06398(16) 0.0183(3) Uani 1 1 d .
H12 H 0.8086 0.7274 0.0740 0.022 Uiso 1 1 calc R
C11 C 0.9105(2) 0.6527(2) -0.08018(18) 0.0281(4) Uani 1 1 d .
H11A H 0.9672 0.7343 -0.0959 0.042 Uiso 1 1 calc R
H11B H 0.7964 0.6455 -0.1457 0.042 Uiso 1 1 calc R
H11C H 0.9846 0.5790 -0.0920 0.042 Uiso 1 1 calc R
C9 C 1.0551(2) 0.66148(16) 0.17486(17) 0.0191(3) Uani 1 1 d .
H9 H 1.1494 0.6115 0.1462 0.023 Uiso 1 1 calc R
C6 C 0.8431(2) 0.64114(15) 0.33482(16) 0.0166(3) Uani 1 1 d .
H6 H 0.7808 0.7162 0.2810 0.020 Uiso 1 1 calc R
C4 C 0.8367(2) 0.63515(16) 0.47969(17) 0.0193(3) Uani 1 1 d .
C3 C 0.9719(2) 0.58609(16) 0.57438(17) 0.0214(4) Uani 1 1 d .
H3 H 0.9578 0.5741 0.6645 0.026 Uiso 1 1 calc R
C5 C 0.6761(2) 0.68984(19) 0.51507(18) 0.0257(4) Uani 1 1 d .
H5A H 0.6824 0.6743 0.6120 0.039 Uiso 1 1 calc R
H5B H 0.5715 0.6472 0.4594 0.039 Uiso 1 1 calc R
H5C H 0.6695 0.7837 0.4970 0.039 Uiso 1 1 calc R
C15 C 0.8240(2) 0.38573(15) 0.31532(16) 0.0193(4) Uani 1 1 d .
H15A H 0.9115 0.3745 0.4033 0.023 Uiso 1 1 calc R
H15B H 0.8442 0.3164 0.2526 0.023 Uiso 1 1 calc R
C16 C 0.6409(2) 0.37008(18) 0.33877(17) 0.0226(4) Uani 1 1 d .
H16A H 0.6128 0.2760 0.3377 0.027 Uiso 1 1 calc R
H16B H 0.6417 0.4036 0.4309 0.027 Uiso 1 1 calc R
O1 O 1.10112(15) 0.79601(12) 0.18772(12) 0.0238(3) Uani 1 1 d .
C10 C 1.2781(2) 0.81965(19) 0.25491(19) 0.0293(4) Uani 1 1 d .
H10A H 1.2975 0.7959 0.3515 0.044 Uiso 1 1 calc R
H10B H 1.3048 0.9122 0.2474 0.044 Uiso 1 1 calc R
H10C H 1.3548 0.7672 0.2125 0.044 Uiso 1 1 calc R

loop_
_atom_site_aniso_label
_atom_site_aniso_U_11
_atom_site_aniso_U_22
_atom_site_aniso_U_33
_atom_site_aniso_U_23
_atom_site_aniso_U_13
_atom_site_aniso_U_12
S1 0.01795(18) 0.01919(19) 0.02071(19) -0.00247(17) 0.00187(14) -0.00167(16)
O2 0.0203(5) 0.0238(6) 0.0233(6) 0.0013(5) 0.0066(4) 0.0012(5)
C1 0.0285(9) 0.0243(9) 0.0207(9) 0.0014(7) -0.0028(7) 0.0005(7)
C2 0.0213(8) 0.0166(8) 0.0199(9) -0.0007(6) -0.0005(7) -0.0030(6)
C8 0.0141(7) 0.0197(8) 0.0226(9) 0.0000(7) 0.0021(6) 0.0000(6)
C7 0.0157(8) 0.0176(8) 0.0176(8) -0.0008(6) 0.0040(6) 0.0009(6)
C14 0.0152(7) 0.0180(8) 0.0154(8) 0.0003(6) 0.0022(6) 0.0017(6)
C13 0.0173(8) 0.0182(8) 0.0150(8) -0.0013(6) 0.0029(6) 0.0010(6)
N1 0.0172(7) 0.0191(7) 0.0166(7) 0.0012(5) -0.0010(6) -0.0001(5)
O3 0.0183(5) 0.0293(7) 0.0300(7) -0.0024(5) -0.0005(5) -0.0023(5)
O4 0.0247(7) 0.0206(6) 0.0278(7) -0.0047(5) 0.0034(5) -0.0030(5)
C12 0.0190(8) 0.0202(8) 0.0153(8) 0.0014(6) 0.0032(6) -0.0019(6)
C11 0.0300(9) 0.0371(10) 0.0174(9) 0.0023(7) 0.0059(7) -0.0041(8)
C9 0.0170(7) 0.0211(8) 0.0192(8) 0.0009(6) 0.0044(6) -0.0012(6)
C6 0.0146(7) 0.0175(8) 0.0172(8) 0.0005(6) 0.0028(6) 0.0002(6)
C4 0.0208(8) 0.0182(8) 0.0187(8) -0.0026(6) 0.0044(7) -0.0023(6)
C3 0.0267(9) 0.0225(8) 0.0153(8) -0.0008(6) 0.0055(7) -0.0030(7)
C5 0.0262(9) 0.0312(9) 0.0218(9) -0.0007(7) 0.0099(7) 0.0022(8)
C15 0.0205(8) 0.0187(9) 0.0173(8) -0.0001(6) 0.0017(6) 0.0006(6)
C16 0.0238(9) 0.0217(8) 0.0213(8) 0.0030(7) 0.0036(7) -0.0017(7)
O1 0.0197(6) 0.0225(6) 0.0264(6) 0.0038(5) 0.0001(5) -0.0049(5)
C10 0.0230(9) 0.0318(10) 0.0293(10) 0.0033(8) -0.0010(8) -0.0069(8)

loop_
_atom_type_symbol
_atom_type_description
_atom_type_scat_dispersion_real
_atom_type_scat_dispersion_imag
_atom_type_scat_source
C C 0.0181 0.0091 'International Tables Vol C Tables 4.2.6.8 and 6.1.1.4'
H H 0.0000 0.0000 'International Tables Vol C Tables 4.2.6.8 and 6.1.1.4'
N N 0.0311 0.0180 'International Tables Vol C Tables 4.2.6.8 and 6.1.1.4'
O O 0.0492 0.0322 'International Tables Vol C Tables 4.2.6.8 and 6.1.1.4'
S S 0.3331 0.5567 'International Tables Vol C Tables 4.2.6.8 and 6.1.1.4'

loop_
_geom_angle_atom_site_label_1
_geom_angle_atom_site_label_2
_geom_angle_atom_site_label_3
_geom_angle
O3 S1 O4 120.61(7)
O3 S1 O2 104.98(7)
O4 S1 O2 107.83(7)
O3 S1 N1 107.54(7)
O4 S1 N1 108.59(7)
O2 S1 N1 106.47(7)
C16 O2 S1 121.07(10)
C2 C1 H1A 109.5
C2 C1 H1B 109.5
H1A C1 H1B 109.5
C2 C1 H1C 109.5
H1A C1 H1C 109.5
H1B C1 H1C 109.5
C8 C2 C3 119.61(15)
C8 C2 C1 123.55(15)
C3 C2 C1 116.69(15)
C2 C8 C7 122.85(15)
C2 C8 H8 118.6
C7 C8 H8 118.6
C8 C7 C9 121.38(13)
C8 C7 C14 122.03(14)
C9 C7 C14 107.25(13)
C8 C7 C6 116.63(13)
C9 C7 C6 115.01(13)
C14 C7 C6 58.89(10)
C15 C14 C6 120.89(13)
C15 C14 C13 116.43(13)
C6 C14 C13 116.17(13)
C15 C14 C7 124.29(14)
C6 C14 C7 61.00(10)
C13 C14 C7 106.03(13)
N1 C13 C14 115.89(12)
N1 C13 C12 109.89(13)
C14 C13 C12 106.36(12)
N1 C13 H13 108.2
C14 C13 H13 108.2
C12 C13 H13 108.2
C13 N1 S1 118.94(11)
C13 N1 H1 120.5
S1 N1 H1 120.5
C11 C12 C13 114.13(14)
C11 C12 C9 113.79(14)
C13 C12 C9 103.98(13)
C11 C12 H12 108.2
C13 C12 H12 108.2
C9 C12 H12 108.2
C12 C11 H11A 109.5
C12 C11 H11B 109.5
H11A C11 H11B 109.5
C12 C11 H11C 109.5
H11A C11 H11C 109.5
H11B C11 H11C 109.5
O1 C9 C7 115.14(13)
O1 C9 C12 106.82(13)
C7 C9 C12 106.04(12)
O1 C9 H9 109.6
C7 C9 H9 109.6
C12 C9 H9 109.6
C4 C6 C14 120.13(14)
C4 C6 C7 116.26(13)
C14 C6 C7 60.10(10)
C4 C6 H6 116.2
C14 C6 H6 116.2
C7 C6 H6 116.2
C3 C4 C6 120.67(15)
C3 C4 C5 122.48(15)
C6 C4 C5 116.82(14)
C4 C3 C2 123.38(15)
C4 C3 H3 118.3
C2 C3 H3 118.3
C4 C5 H5A 109.5
C4 C5 H5B 109.5
H5A C5 H5B 109.5
C4 C5 H5C 109.5
H5A C5 H5C 109.5
H5B C5 H5C 109.5
C14 C15 C16 112.73(13)
C14 C15 H15A 109.0
C16 C15 H15A 109.0
C14 C15 H15B 109.0
C16 C15 H15B 109.0
H15A C15 H15B 107.8
O2 C16 C15 115.03(13)
O2 C16 H16A 108.5
C15 C16 H16A 108.5
O2 C16 H16B 108.5
C15 C16 H16B 108.5
H16A C16 H16B 107.5
C10 O1 C9 114.12(13)
O1 C10 H10A 109.5
O1 C10 H10B 109.5
H10A C10 H10B 109.5
O1 C10 H10C 109.5
H10A C10 H10C 109.5
H10B C10 H10C 109.5

loop_
_geom_bond_atom_site_label_1
_geom_bond_atom_site_label_2
_geom_bond_distance
S1 O3 1.4189(12)
S1 O4 1.4304(13)
S1 O2 1.5788(11)
S1 N1 1.6082(14)
O2 C16 1.477(2)
C1 C2 1.507(2)
C1 H1A 0.9800
C1 H1B 0.9800
C1 H1C 0.9800
C2 C8 1.338(2)
C2 C3 1.460(2)
C8 C7 1.470(2)
C8 H8 0.9500
C7 C9 1.525(2)
C7 C14 1.535(2)
C7 C6 1.549(2)
C14 C15 1.509(2)
C14 C6 1.516(2)
C14 C13 1.525(2)
C13 N1 1.482(2)
C13 C12 1.528(2)
C13 H13 1.0000
N1 H1 0.8800
C12 C11 1.518(2)
C12 C9 1.529(2)
C12 H12 1.0000
C11 H11A 0.9800
C11 H11B 0.9800
C11 H11C 0.9800
C9 O1 1.426(2)
C9 H9 1.0000
C6 C4 1.476(2)
C6 H6 1.0000
C4 C3 1.344(2)
C4 C5 1.501(2)
C3 H3 0.9500
C5 H5A 0.9800
C5 H5B 0.9800
C5 H5C 0.9800
C15 C16 1.522(2)
C15 H15A 0.9900
C15 H15B 0.9900
C16 H16A 0.9900
C16 H16B 0.9900
O1 C10 1.413(2)
C10 H10A 0.9800
C10 H10B 0.9800
C10 H10C 0.9800
